data_4127519
loop_
_publ_author_name
'Song, Fangyuan'
'Al-Ameed, Karrar'
'Schilling, Mauro'
'Fox, Thomas'
'Luber, Sandra'
'Patzke, Greta R.'

_publ_section_title
;
 Mechanistically Driven Control over Cubane Oxo Cluster Catalysts.
;
_journal_issue 22
_journal_name_full 'Journal of the American Chemical Society'
_journal_page_first 8846
_journal_page_last 8857
_journal_paper_doi 10.1021/jacs.9b01356
_journal_volume 141
_journal_year 2019
_chemical_formula_moiety 'C48 H46 Co4 N8 O14, 2(N1 O3)'
_chemical_formula_sum 'C48 H46 Co4 N10 O20'
_chemical_formula_weight 1318.67
_space_group_crystal_system monoclinic
_space_group_IT_number 15
_space_group_name_Hall '-C 2yc'
_space_group_name_H-M_alt 'C 1 2/c 1'
_symmetry_space_group_name_Hall '-C 2yc'
_symmetry_space_group_name_H-M 'C 1 2/c 1'
_atom_sites_solution_hydrogens mixed
_atom_sites_solution_primary dual
_audit_creation_date 2018-08-03
_audit_creation_method
;
Olex2 1.2
(compiled 2018.05.29 svn.r3508 for OlexSys, GUI svn.r5506)
;
_cell_angle_alpha 90
_cell_angle_beta 116.258(3)
_cell_angle_gamma 90
_cell_formula_units_Z 4
_cell_length_a 22.5898(6)
_cell_length_b 11.9550(2)
_cell_length_c 21.4009(6)
_cell_measurement_reflns_used 12904
_cell_measurement_temperature 160.00(10)
_cell_measurement_theta_max 77.9620
_cell_measurement_theta_min 4.2880
_cell_volume 5183.2(3)
_computing_cell_refinement 'CrysAlisPro 1.171.39.9b (Rigaku OD, 2015)'
_computing_data_collection 'CrysAlisPro 1.171.39.9b (Rigaku OD, 2015)'
_computing_data_reduction 'CrysAlisPro 1.171.39.9b (Rigaku OD, 2015)'
_computing_molecular_graphics 'Olex2 (Dolomanov et al., 2009)'
_computing_publication_material 'Olex2 (Dolomanov et al., 2009)'
_computing_structure_refinement 'ShelXL (Sheldrick, 2015)'
_computing_structure_solution 'ShelXT (Sheldrick, 2015)'
_diffrn_ambient_environment N~2~
_diffrn_ambient_temperature 160.00(10)
_diffrn_detector 'CCD plate'
_diffrn_detector_type 'Pilatus 200K'
_diffrn_measured_fraction_theta_full 1.000
_diffrn_measured_fraction_theta_max 0.999
_diffrn_measurement_details
;
List of Runs (angles in degrees, time in seconds):

  # Type    Start    End  Width  t~exp~   \w     \q     \k     \f   Frames
--------------------------------------------------------------------------
  1  \w    -61.00  25.00   0.50    6.50    --  -51.91  38.00   0.00  172
  2  \w    -25.00  61.00   0.50    6.50    --   51.91 -38.00  60.00  172
  3  \w     30.00  77.00   0.50   26.00    --  105.75 -45.00 -30.00   94
  4  \w     35.00 121.00   0.50   26.00    --  105.75 -61.00  30.00  172
  5  \w     96.00 178.00   0.50   26.00    --  105.75  15.00  90.00  164
  6  \w     97.00 178.00   0.50   26.00    --  105.75  30.00 120.00  162
  7  \w     99.00 178.00   0.50   26.00    --  105.75 111.00 120.00  158
  8  \w     99.00 178.00   0.50   26.00    --  105.75 111.00-120.00  158
  9  \w     96.00 178.00   0.50   26.00    --  105.75  15.00-120.00  164
 10  \w     59.00 151.00   0.50   26.00    --  105.75 178.00 120.00  184
 11  \w     28.00  69.00   0.50   26.00    --  105.75 -30.00 -90.00   82
 12  \w     28.00  69.00   0.50   26.00    --  105.75 -30.00 -30.00   82
 13  \w     31.00 131.00   0.50   26.00    --  105.75 -85.00  -2.00  200
 14  \w     39.00  68.00   0.50   26.00    --  105.75 -45.00 150.00   58
 15  \w     28.00  69.00   0.50   26.00    --  105.75 -30.00  90.00   82
 16  \w     30.00  77.00   0.50   26.00    --  105.75 -45.00  60.00   94
 17  \w     30.00  99.00   0.50    6.50    --   51.91-125.00 -30.00  138
 18  \w     30.00  77.00   0.50   26.00    --  105.75 -45.00  30.00   94
 19  \w     28.00  69.00   0.50   26.00    --  105.75 -30.00-180.00   82
 20  \w     30.00  77.00   0.50   26.00    --  105.75 -45.00-180.00   94
 21  \w   -129.00 -43.00   0.50    6.50    --  -51.91 -38.00 -30.00  172
 22  \w   -126.00 -70.00   0.50    6.50    --  -51.91-125.00 -90.00  112
 23  \w   -127.00 -82.00   0.50    6.50    --  -51.91 -99.00  60.00   90
;
_diffrn_measurement_device 'four-circle diffractometer'
_diffrn_measurement_device_type 'XtaLAB Synergy, Dualflex, Pilatus 200K'
_diffrn_measurement_method '\w scans'
_diffrn_orient_matrix_type 'CrysAlisPro convention (1999,Acta A55,543-557)'
_diffrn_orient_matrix_UB_11 0.0666367000
_diffrn_orient_matrix_UB_12 0.0620784000
_diffrn_orient_matrix_UB_13 0.0301967000
_diffrn_orient_matrix_UB_21 -0.0303778000
_diffrn_orient_matrix_UB_22 0.0955527000
_diffrn_orient_matrix_UB_23 0.0246463000
_diffrn_orient_matrix_UB_31 0.0204052000
_diffrn_orient_matrix_UB_32 -0.0602400000
_diffrn_orient_matrix_UB_33 0.0701487000
_diffrn_radiation_monochromator mirror
_diffrn_radiation_probe x-ray
_diffrn_radiation_type CuK\a
_diffrn_radiation_wavelength 1.54184
_diffrn_reflns_av_R_equivalents 0.0494
_diffrn_reflns_av_unetI/netI 0.0384
_diffrn_reflns_Laue_measured_fraction_full 1.000
_diffrn_reflns_Laue_measured_fraction_max 0.999
_diffrn_reflns_limit_h_max 28
_diffrn_reflns_limit_h_min -28
_diffrn_reflns_limit_k_max 14
_diffrn_reflns_limit_k_min -14
_diffrn_reflns_limit_l_max 26
_diffrn_reflns_limit_l_min -23
_diffrn_reflns_number 27903
_diffrn_reflns_point_group_measured_fraction_full 1.000
_diffrn_reflns_point_group_measured_fraction_max 0.999
_diffrn_reflns_theta_full 67.684
_diffrn_reflns_theta_max 74.484
_diffrn_reflns_theta_min 4.294
_diffrn_source 'micro-focus sealed X-ray tube'
_diffrn_source_type 'PhotonJet (Cu) X-ray Source'
_exptl_absorpt_coefficient_mu 10.631
_exptl_absorpt_correction_T_max 0.996
_exptl_absorpt_correction_T_min 0.589
_exptl_absorpt_correction_type gaussian
_exptl_absorpt_process_details
;
CrysAlisPro 1.171.39.9b (Rigaku Oxford Diffraction, 2015)
Numerical absorption correction based on gaussian integration over
            a multifaceted crystal model
Empirical absorption correction using spherical harmonics,
 implemented in SCALE3 ABSPACK scaling algorithm.
;
_exptl_crystal_colour 'metallic pinkish violet'
_exptl_crystal_colour_lustre metallic
_exptl_crystal_colour_modifier pinkish
_exptl_crystal_colour_primary violet
_exptl_crystal_density_diffrn 1.690
_exptl_crystal_description plate
_exptl_crystal_F_000 2688
_exptl_crystal_size_max 0.086
_exptl_crystal_size_mid 0.047
_exptl_crystal_size_min 0.021
_refine_diff_density_max 1.259
_refine_diff_density_min -0.696
_refine_diff_density_rms 0.096
_refine_ls_extinction_method none
_refine_ls_goodness_of_fit_ref 1.057
_refine_ls_hydrogen_treatment mixed
_refine_ls_matrix_type full
_refine_ls_number_parameters 456
_refine_ls_number_reflns 5291
_refine_ls_number_restraints 270
_refine_ls_restrained_S_all 1.056
_refine_ls_R_factor_all 0.0571
_refine_ls_R_factor_gt 0.0507
_refine_ls_shift/su_max 0.001
_refine_ls_shift/su_mean 0.000
_refine_ls_structure_factor_coef Fsqd
_refine_ls_weighting_details 'w=1/[\s^2^(Fo^2^)+(0.1078P)^2^+6.0174P] where P=(Fo^2^+2Fc^2^)/3'
_refine_ls_weighting_scheme calc
_refine_ls_wR_factor_gt 0.1510
_refine_ls_wR_factor_ref 0.1572
_reflns_Friedel_coverage 0.000
_reflns_number_gt 4649
_reflns_number_total 5291
_reflns_threshold_expression 'I > 2\s(I)'
_cod_data_source_file ja9b01356_si_002.cif
_cod_data_source_block 1891290(2-Co4-NO3final)
_cod_original_cell_volume 5183.2(2)
_cod_database_code 4127519
_shelx_shelxl_version_number 2018/3
_chemical_oxdiff_formula 'C48 H46 Co4 N10 O20'
_shelx_space_group_comment
;
The symmetry employed for this shelxl refinement is uniquely defined
by the following loop, which should always be used as a source of
symmetry information in preference to the above space-group names.
They are only intended as comments.
;
_reflns_odcompleteness_completeness 99.93
_reflns_odcompleteness_iscentric 1
_reflns_odcompleteness_theta 74.33
_olex2_refinement_description
;
1. Fixed Uiso
 At 1.2 times of:
  All C(H) groups
 At 1.5 times of:
  All C(H,H,H) groups
2. Restrained distances
 O9A-O10A
 2.15 with sigma of 0.005
 O9A-O8A
 2.15 with sigma of 0.005
 O8A-O10A
 2.15 with sigma of 0.005
 O9B-O10B
 2.15 with sigma of 0.005
 O9B-O8B
 2.15 with sigma of 0.005
 O10B-O8B
 2.15 with sigma of 0.005
 Co1-O6B \\sim Co1-O6A
 with sigma of 0.005
 O6B-C23A \\sim O6A-C23B
 with sigma of 0.005
 O7A-C23A \\sim O7B-C23B
 with sigma of 0.005
 C23A-C24A \\sim C24B-C23B
 with sigma of 0.005
 O9B-N5B \\sim O9A-N5A \\sim O8A-N5A \\sim O10A-N5A \\sim O10B-N5B \\sim O8B-N5B
 with sigma of 0.005
3. Uiso/Uaniso restraints and constraints
O6A \\sim O6B \\sim O7A \\sim O7B \\sim C23A \\sim C23B \\sim C24A \\sim C24B:
within 2A with sigma of 0.002 and sigma for terminal atoms of 0.08
O8A \\sim O8B \\sim O9A \\sim O9B \\sim O10A \\sim O10B \\sim N5A \\sim N5B:
within 2A with sigma of 0.002 and sigma for terminal atoms of 0.08
4. Rigid body (RIGU) restrains
 O6A, O6B, O7A, O7B, C23A, C23B, C24A, C24B
 with sigma for 1-2 distances of 0.002 and sigma for 1-3 distances of 0.004
 O8A, O8B, O9A, O9B, O10A, O10B, N5A, N5B
 with sigma for 1-2 distances of 0.002 and sigma for 1-3 distances of 0.004
5. Others
 Sof(O6B)=Sof(O7B)=Sof(C23B)=Sof(C24B)=Sof(H24D)=Sof(H24E)=Sof(H24F)=1-FVAR(1)
 Sof(O6A)=Sof(O7A)=Sof(C23A)=Sof(C24A)=Sof(H24A)=Sof(H24B)=Sof(H24C)=FVAR(1)
 Sof(O8B)=Sof(O9B)=Sof(O10B)=Sof(N5B)=1-FVAR(2)
 Sof(O8A)=Sof(O9A)=Sof(O10A)=Sof(N5A)=FVAR(2)
6.a Rotating group:
 O5(H5A)
6.b Aromatic/amide H refined with riding coordinates:
 C1(H1), C2(H2), C3(H3A), C4(H4A), C8(H8), C9(H9), C10(H10), C11(H11),
 C12(H12), C13(H13), C14(H14), C15(H15), C19(H19), C20(H20), C21(H21), C22(H22)
6.c Idealised Me refined as rotating group:
 C24A(H24A,H24B,H24C), C24B(H24D,H24E,H24F)
6.d Idealised tetrahedral OH refined as rotating group:
 O3(H3), O4(H4)
;
_olex2_submission_special_instructions 'No special instructions were received'
_oxdiff_exptl_absorpt_empirical_details
;
Empirical correction (ABSPACK) includes:
- Absorption correction using spherical harmonics
- Frame scaling
;
_oxdiff_exptl_absorpt_empirical_full_max 1.646
_oxdiff_exptl_absorpt_empirical_full_min 0.683

loop_
_space_group_symop_operation_xyz
'x, y, z'
'-x, y, -z+1/2'
'x+1/2, y+1/2, z'
'-x+1/2, y+1/2, -z+1/2'
'-x, -y, -z'
'x, -y, z-1/2'
'-x+1/2, -y+1/2, -z'
'x+1/2, -y+1/2, z-1/2'

loop_
_atom_site_label
_atom_site_type_symbol
_atom_site_fract_x
_atom_site_fract_y
_atom_site_fract_z
_atom_site_U_iso_or_equiv
_atom_site_adp_type
_atom_site_occupancy
_atom_site_site_symmetry_order
_atom_site_calc_flag
_atom_site_refinement_flags_posn
_atom_site_refinement_flags_adp
_atom_site_refinement_flags_occupancy
_atom_site_disorder_assembly
_atom_site_disorder_group
Co1 Co 0.44246(2) 0.81602(4) 0.17404(3) 0.03027(17) Uani 1 1 d D . . . .
Co2 Co 0.44552(2) 0.61436(4) 0.27401(2) 0.02683(16) Uani 1 1 d . . . . .
O1 O 0.45279(10) 0.79251(18) 0.27422(11) 0.0271(4) Uani 1 1 d . . . . .
O2 O 0.54604(11) 0.63432(18) 0.31997(10) 0.0279(4) Uani 1 1 d . . . . .
O3 O 0.41595(13) 0.9504(2) 0.31057(15) 0.0417(6) Uani 1 1 d . . . . .
H3 H 0.450119 0.953721 0.348689 0.25(7) Uiso 1 1 calc GR . . . .
O4 O 0.59166(14) 0.5840(2) 0.43642(11) 0.0439(6) Uani 1 1 d . . . . .
H4 H 0.582863 0.652131 0.437111 0.09(2) Uiso 1 1 calc GR . . . .
O5 O 0.44895(18) 0.9910(3) 0.1823(2) 0.0663(10) Uani 1 1 d . . . . .
H5A H 0.411293 1.022109 0.178889 0.11(3) Uiso 1 1 d GR . . . .
H5B H 0.470(4) 0.979(6) 0.159(3) 0.09(2) Uiso 1 1 d . . . . .
O6A O 0.4240(4) 0.8074(9) 0.0728(2) 0.0395(13) Uani 0.721(12) 1 d D U P A 1
O6B O 0.4359(13) 0.800(3) 0.0772(6) 0.0399(14) Uani 0.279(12) 1 d D U P A 2
O7A O 0.4301(3) 0.9806(4) 0.0425(3) 0.0653(19) Uani 0.721(12) 1 d D U P A 1
O7B O 0.4805(6) 0.9580(9) 0.0701(5) 0.047(3) Uani 0.279(12) 1 d D U P A 2
O8A O 0.1737(4) 0.6386(7) 0.2363(3) 0.117(3) Uani 0.636(6) 1 d D U P B 1
O8B O 0.2060(6) 0.6749(10) 0.4551(6) 0.114(4) Uani 0.364(6) 1 d D U P B 2
O9A O 0.1574(4) 0.6019(5) 0.3252(4) 0.098(3) Uani 0.636(6) 1 d D U P B 1
O9B O 0.1821(10) 0.5775(11) 0.3623(11) 0.194(10) Uani 0.364(6) 1 d D U P B 2
O10A O 0.2091(4) 0.7513(5) 0.3250(4) 0.088(2) Uani 0.636(6) 1 d D U P B 1
O10B O 0.2167(9) 0.7459(12) 0.3677(7) 0.110(5) Uani 0.364(6) 1 d D U P B 2
N1 N 0.34395(14) 0.8288(3) 0.16176(15) 0.0371(6) Uani 1 1 d . . . . .
N2 N 0.41154(15) 0.6596(2) 0.34594(15) 0.0346(6) Uani 1 1 d . . . . .
N3 N 0.47973(16) 0.4506(2) 0.31157(14) 0.0362(6) Uani 1 1 d . . . . .
N4 N 0.64778(14) 0.5632(2) 0.30470(15) 0.0372(6) Uani 1 1 d . . . . .
N5A N 0.1827(3) 0.6621(5) 0.2964(3) 0.0756(16) Uani 0.636(6) 1 d D U P B 1
N5B N 0.1983(6) 0.6681(8) 0.3938(6) 0.0821(18) Uani 0.364(6) 1 d D U P B 2
C1 C 0.28953(19) 0.8331(4) 0.1009(2) 0.0472(9) Uani 1 1 d . . . . .
H1 H 0.293988 0.829342 0.058828 0.057 Uiso 1 1 calc R . . . .
C2 C 0.2272(2) 0.8427(4) 0.0972(2) 0.0556(11) Uani 1 1 d . . . . .
H2 H 0.189379 0.847073 0.053440 0.067 Uiso 1 1 calc R . . . .
C3 C 0.22091(19) 0.8457(4) 0.1583(2) 0.0510(10) Uani 1 1 d . . . . .
H3A H 0.178393 0.849624 0.157028 0.061 Uiso 1 1 calc R . . . .
C4 C 0.27688(18) 0.8430(3) 0.2217(2) 0.0430(8) Uani 1 1 d . . . . .
H4A H 0.273440 0.846136 0.264311 0.052 Uiso 1 1 calc R . . . .
C5 C 0.33761(17) 0.8356(3) 0.22134(18) 0.0340(7) Uani 1 1 d . . . . .
C6 C 0.40342(16) 0.8391(3) 0.28865(17) 0.0320(7) Uani 1 1 d . . . . .
C7 C 0.39889(16) 0.7693(3) 0.34697(17) 0.0340(7) Uani 1 1 d . . . . .
C8 C 0.3837(2) 0.8147(4) 0.3974(2) 0.0489(10) Uani 1 1 d . . . . .
H8 H 0.377363 0.893072 0.398866 0.059 Uiso 1 1 calc R . . . .
C9 C 0.3778(2) 0.7446(4) 0.4458(2) 0.0585(12) Uani 1 1 d . . . . .
H9 H 0.365345 0.773978 0.479485 0.070 Uiso 1 1 calc R . . . .
C10 C 0.3901(3) 0.6315(4) 0.4447(2) 0.0550(11) Uani 1 1 d . . . . .
H10 H 0.386713 0.582051 0.477683 0.066 Uiso 1 1 calc R . . . .
C11 C 0.4075(2) 0.5926(4) 0.3945(2) 0.0448(8) Uani 1 1 d . . . . .
H11 H 0.416937 0.515220 0.394055 0.054 Uiso 1 1 calc R . . . .
C12 C 0.4431(3) 0.3562(3) 0.2971(2) 0.0470(9) Uani 1 1 d . . . . .
H12 H 0.397127 0.360378 0.267289 0.056 Uiso 1 1 calc R . . . .
C13 C 0.4710(3) 0.2534(3) 0.3246(3) 0.0648(14) Uani 1 1 d . . . . .
H13 H 0.444196 0.188342 0.314461 0.078 Uiso 1 1 calc R . . . .
C14 C 0.5370(3) 0.2469(4) 0.3663(3) 0.0646(13) Uani 1 1 d . . . . .
H14 H 0.556711 0.177264 0.385930 0.077 Uiso 1 1 calc R . . . .
C15 C 0.5752(3) 0.3418(3) 0.3797(2) 0.0542(11) Uani 1 1 d . . . . .
H15 H 0.621611 0.337862 0.407438 0.065 Uiso 1 1 calc R . . . .
C16 C 0.54495(19) 0.4436(3) 0.35216(16) 0.0369(8) Uani 1 1 d . . . . .
C17 C 0.58245(17) 0.5542(3) 0.36865(15) 0.0346(7) Uani 1 1 d . . . . .
C18 C 0.64966(18) 0.5435(3) 0.36726(17) 0.0400(8) Uani 1 1 d . . . . .
C19 C 0.7075(2) 0.5166(4) 0.4252(2) 0.0517(10) Uani 1 1 d . . . . .
H19 H 0.707083 0.501287 0.468594 0.062 Uiso 1 1 calc R . . . .
C20 C 0.7658(2) 0.5124(4) 0.4193(2) 0.0587(12) Uani 1 1 d . . . . .
H20 H 0.805977 0.493457 0.458350 0.070 Uiso 1 1 calc R . . . .
C21 C 0.7648(2) 0.5357(4) 0.3565(3) 0.0558(11) Uani 1 1 d . . . . .
H21 H 0.804637 0.535196 0.351653 0.067 Uiso 1 1 calc R . . . .
C22 C 0.70510(19) 0.5601(3) 0.2997(2) 0.0457(9) Uani 1 1 d . . . . .
H22 H 0.704735 0.575077 0.255959 0.055 Uiso 1 1 calc R . . . .
C23A C 0.4328(4) 0.8800(5) 0.0319(3) 0.0398(12) Uani 0.721(12) 1 d D U P A 1
C23B C 0.4468(12) 0.8733(12) 0.0472(9) 0.0397(14) Uani 0.279(12) 1 d D U P A 2
C24A C 0.4357(11) 0.8379(19) -0.0328(7) 0.053(3) Uani 0.721(12) 1 d D U P A 1
H24A H 0.450534 0.759885 -0.025935 0.079 Uiso 0.721(12) 1 calc GR . P A 1
H24B H 0.466668 0.883662 -0.042435 0.079 Uiso 0.721(12) 1 calc GR . P A 1
H24C H 0.391683 0.842631 -0.072170 0.079 Uiso 0.721(12) 1 calc GR . P A 1
C24B C 0.441(3) 0.845(5) -0.0237(17) 0.057(9) Uani 0.279(12) 1 d D U P A 2
H24D H 0.401397 0.798405 -0.048424 0.085 Uiso 0.279(12) 1 calc GR . P A 2
H24E H 0.479941 0.804296 -0.019010 0.085 Uiso 0.279(12) 1 calc GR . P A 2
H24F H 0.436252 0.914191 -0.050027 0.085 Uiso 0.279(12) 1 calc GR . P A 2

loop_
_atom_site_aniso_label
_atom_site_aniso_U_11
_atom_site_aniso_U_22
_atom_site_aniso_U_33
_atom_site_aniso_U_23
_atom_site_aniso_U_13
_atom_site_aniso_U_12
Co1 0.0272(3) 0.0272(3) 0.0300(3) 0.00867(19) 0.0069(2) 0.00010(19)
Co2 0.0310(3) 0.0217(3) 0.0229(2) 0.00162(17) 0.0074(2) -0.00034(18)
O1 0.0247(10) 0.0228(10) 0.0286(10) 0.0022(8) 0.0072(8) 0.0025(8)
O2 0.0303(10) 0.0227(10) 0.0214(9) 0.0008(8) 0.0028(8) 0.0071(8)
O3 0.0403(13) 0.0275(12) 0.0514(15) -0.0037(10) 0.0148(11) 0.0067(10)
O4 0.0603(16) 0.0399(14) 0.0199(10) 0.0009(9) 0.0071(10) 0.0216(13)
O5 0.066(2) 0.0294(15) 0.116(3) 0.0156(16) 0.052(2) 0.0067(14)
O6A 0.039(4) 0.0386(16) 0.0316(13) 0.0126(12) 0.0071(17) -0.003(2)
O6B 0.039(4) 0.0392(18) 0.0322(16) 0.0130(15) 0.007(2) -0.003(2)
O7A 0.096(5) 0.041(2) 0.062(3) 0.0158(19) 0.038(3) -0.001(2)
O7B 0.047(7) 0.046(4) 0.043(5) 0.010(4) 0.015(5) -0.009(4)
O8A 0.074(5) 0.146(7) 0.113(4) -0.064(5) 0.023(4) 0.002(5)
O8B 0.097(8) 0.137(10) 0.141(6) 0.103(6) 0.081(7) 0.097(8)
O9A 0.060(5) 0.061(4) 0.168(7) 0.025(4) 0.046(5) -0.012(3)
O9B 0.091(13) 0.123(11) 0.35(2) -0.120(14) 0.079(17) -0.044(11)
O10A 0.092(5) 0.067(4) 0.108(6) -0.014(4) 0.048(5) -0.045(4)
O10B 0.105(10) 0.113(9) 0.110(11) 0.004(8) 0.046(9) -0.028(8)
N1 0.0294(14) 0.0390(16) 0.0343(14) 0.0125(12) 0.0063(11) 0.0038(12)
N2 0.0363(14) 0.0336(14) 0.0316(13) -0.0001(11) 0.0128(11) 0.0007(12)
N3 0.0558(18) 0.0247(13) 0.0316(13) 0.0038(10) 0.0224(13) 0.0018(12)
N4 0.0371(14) 0.0319(15) 0.0345(14) -0.0029(11) 0.0085(11) 0.0108(12)
N5A 0.050(3) 0.060(3) 0.115(4) -0.016(3) 0.035(3) -0.019(3)
N5B 0.052(3) 0.065(3) 0.122(4) -0.013(3) 0.032(3) -0.018(3)
C1 0.0350(19) 0.059(2) 0.0359(18) 0.0158(17) 0.0049(15) 0.0011(17)
C2 0.0312(18) 0.070(3) 0.046(2) 0.018(2) -0.0003(16) 0.0045(19)
C3 0.0275(17) 0.063(3) 0.055(2) 0.007(2) 0.0108(16) 0.0089(17)
C4 0.0337(18) 0.044(2) 0.045(2) 0.0025(16) 0.0118(15) 0.0076(15)
C5 0.0300(16) 0.0294(16) 0.0357(16) 0.0063(13) 0.0083(13) 0.0068(12)
C6 0.0286(15) 0.0256(15) 0.0360(16) 0.0013(12) 0.0090(13) 0.0071(12)
C7 0.0287(15) 0.0355(17) 0.0338(16) 0.0027(13) 0.0100(12) 0.0084(13)
C8 0.053(2) 0.050(2) 0.046(2) 0.0063(17) 0.0243(18) 0.0219(18)
C9 0.072(3) 0.066(3) 0.050(2) 0.007(2) 0.038(2) 0.022(2)
C10 0.072(3) 0.058(3) 0.043(2) 0.0115(19) 0.033(2) 0.012(2)
C11 0.056(2) 0.042(2) 0.0374(18) 0.0037(15) 0.0215(17) 0.0000(17)
C12 0.077(3) 0.0275(17) 0.048(2) 0.0015(15) 0.038(2) -0.0034(18)
C13 0.120(5) 0.0237(18) 0.072(3) 0.0037(19) 0.062(3) 0.000(2)
C14 0.105(4) 0.032(2) 0.060(3) 0.0156(19) 0.041(3) 0.026(2)
C15 0.089(3) 0.0327(19) 0.041(2) 0.0089(16) 0.029(2) 0.026(2)
C16 0.058(2) 0.0276(16) 0.0242(14) 0.0053(12) 0.0171(14) 0.0142(15)
C17 0.0417(17) 0.0315(16) 0.0214(13) 0.0010(12) 0.0055(12) 0.0137(14)
C18 0.0432(19) 0.0336(17) 0.0314(16) -0.0005(13) 0.0057(14) 0.0162(15)
C19 0.050(2) 0.050(2) 0.0375(18) 0.0010(16) 0.0026(16) 0.0227(18)
C20 0.042(2) 0.051(2) 0.060(3) -0.001(2) 0.0007(18) 0.0190(19)
C21 0.040(2) 0.045(2) 0.070(3) -0.004(2) 0.0131(19) 0.0126(18)
C22 0.0385(19) 0.040(2) 0.055(2) -0.0043(17) 0.0171(16) 0.0092(16)
C23A 0.039(3) 0.0399(16) 0.0318(16) 0.0133(14) 0.0078(19) -0.0028(19)
C23B 0.039(4) 0.0396(18) 0.0317(17) 0.0131(16) 0.008(2) -0.003(2)
C24A 0.051(7) 0.066(6) 0.037(4) 0.005(5) 0.016(5) -0.011(5)
C24B 0.052(17) 0.075(19) 0.030(6) 0.013(7) 0.007(8) 0.007(14)

loop_
_atom_type_symbol
_atom_type_description
_atom_type_scat_dispersion_real
_atom_type_scat_dispersion_imag
_atom_type_scat_source
C C 0.0181 0.0091 'International Tables Vol C Tables 4.2.6.8 and 6.1.1.4'
H H 0.0000 0.0000 'International Tables Vol C Tables 4.2.6.8 and 6.1.1.4'
Co Co -2.3653 3.6143 'International Tables Vol C Tables 4.2.6.8 and 6.1.1.4'
N N 0.0311 0.0180 'International Tables Vol C Tables 4.2.6.8 and 6.1.1.4'
O O 0.0492 0.0322 'International Tables Vol C Tables 4.2.6.8 and 6.1.1.4'

loop_
_exptl_crystal_face_index_h
_exptl_crystal_face_index_k
_exptl_crystal_face_index_l
_exptl_crystal_face_perp_dist
12 -2 -11 0.0145
-9 5 -1 0.0359
-11 1 12 0.0069
6 -5 5 0.0306
-6 -7 -1 0.0233
-4 -5 10 0.0192
4 5 -10 0.0304
12 -1 -12 0.0116
-3 5 10 0.0198
-1 -6 8 0.0204
2 -6 -8 0.0231
13 2 -10 0.0166
3 7 4 0.0210
-13 -2 10 0.0116

loop_
_geom_angle_atom_site_label_1
_geom_angle_atom_site_label_2
_geom_angle_atom_site_label_3
_geom_angle
_geom_angle_site_symmetry_1
_geom_angle_site_symmetry_3
O1 Co1 O1 81.62(9) . 2_655
O1 Co1 O2 81.27(8) . 2_655
O1 Co1 O2 76.33(9) 2_655 2_655
O1 Co1 O5 94.41(14) . .
O1 Co1 N1 76.72(10) . .
O5 Co1 O1 93.86(12) . 2_655
O5 Co1 O2 169.72(13) . 2_655
O5 Co1 N1 88.23(13) . .
O6A Co1 O1 101.8(3) . 2_655
O6A Co1 O1 168.2(3) . .
O6A Co1 O2 88.6(3) . 2_655
O6A Co1 O5 96.6(3) . .
O6A Co1 N1 99.3(3) . .
O6B Co1 O1 166.7(9) . .
O6B Co1 O5 98.5(9) . .
O6B Co1 N1 106.4(8) . .
N1 Co1 O1 158.34(10) . 2_655
N1 Co1 O2 99.75(10) . 2_655
O2 Co2 O1 79.34(8) . .
O2 Co2 O1 81.39(8) 2_655 .
O2 Co2 O2 84.06(8) . 2_655
O2 Co2 N2 107.98(10) . .
O2 Co2 N3 77.62(11) . .
O2 Co2 N3 107.01(9) 2_655 .
O2 Co2 N4 75.74(10) 2_655 2_655
O2 Co2 N4 156.01(11) . 2_655
N2 Co2 O1 77.97(10) . .
N2 Co2 O2 153.52(11) . 2_655
N2 Co2 N3 98.71(11) . .
N2 Co2 N4 95.77(12) . 2_655
N3 Co2 O1 154.41(10) . .
N4 Co2 O1 109.70(10) 2_655 .
N4 Co2 N3 95.85(12) 2_655 .
Co1 O1 Co1 96.32(9) . 2_655
Co1 O1 Co2 99.20(9) . .
Co2 O1 Co1 101.44(9) . 2_655
C6 O1 Co1 129.84(19) . 2_655
C6 O1 Co1 116.06(18) . .
C6 O1 Co2 109.23(18) . .
Co2 O2 Co1 102.80(9) . 2_655
Co2 O2 Co1 96.29(9) 2_655 2_655
Co2 O2 Co2 94.43(8) . 2_655
C17 O2 Co1 128.87(19) . 2_655
C17 O2 Co2 111.31(18) . 2_655
C17 O2 Co2 116.3(2) . .
C23A O6A Co1 131.5(7) . .
C23B O6B Co1 123.7(18) . .
C1 N1 Co1 125.6(3) . .
C1 N1 C5 118.8(3) . .
C5 N1 Co1 115.5(2) . .
C7 N2 Co2 114.7(2) . .
C7 N2 C11 118.7(3) . .
C11 N2 Co2 126.3(3) . .
C12 N3 Co2 126.8(3) . .
C16 N3 Co2 114.4(2) . .
C16 N3 C12 118.8(3) . .
C18 N4 Co2 115.1(2) . 2_655
C18 N4 C22 117.9(3) . .
C22 N4 Co2 126.7(3) . 2_655
O8A N5A O10A 121.9(4) . .
O9A N5A O8A 118.9(4) . .
O9A N5A O10A 118.6(4) . .
O8B N5B O10B 120.2(5) . .
O9B N5B O8B 119.9(5) . .
O9B N5B O10B 118.9(5) . .
N1 C1 C2 122.2(4) . .
C3 C2 C1 118.7(4) . .
C2 C3 C4 119.7(4) . .
C5 C4 C3 118.4(4) . .
N1 C5 C4 122.1(3) . .
N1 C5 C6 115.0(3) . .
C4 C5 C6 122.8(3) . .
O1 C6 O3 113.0(3) . .
O1 C6 C5 108.4(3) . .
O1 C6 C7 108.0(2) . .
O3 C6 C5 107.8(3) . .
O3 C6 C7 108.6(3) . .
C7 C6 C5 111.0(3) . .
N2 C7 C6 115.1(3) . .
N2 C7 C8 121.7(3) . .
C8 C7 C6 123.3(3) . .
C7 C8 C9 119.1(4) . .
C10 C9 C8 119.6(4) . .
C11 C10 C9 118.2(4) . .
N2 C11 C10 122.7(4) . .
N3 C12 C13 121.7(5) . .
C14 C13 C12 119.3(5) . .
C13 C14 C15 119.6(4) . .
C14 C15 C16 119.1(5) . .
N3 C16 C15 121.4(4) . .
N3 C16 C17 115.7(3) . .
C15 C16 C17 122.8(4) . .
O2 C17 O4 111.4(3) . .
O2 C17 C16 110.0(3) . .
O2 C17 C18 107.8(3) . .
O4 C17 C16 105.7(3) . .
O4 C17 C18 110.0(3) . .
C16 C17 C18 112.1(3) . .
N4 C18 C17 114.2(3) . .
N4 C18 C19 122.4(4) . .
C19 C18 C17 123.4(3) . .
C20 C19 C18 119.2(4) . .
C21 C20 C19 119.0(4) . .
C20 C21 C22 119.4(4) . .
N4 C22 C21 122.1(4) . .
O6A C23A C24A 118.4(10) . .
O7A C23A O6A 119.3(7) . .
O7A C23A C24A 121.7(10) . .
O6B C23B O7B 129.6(17) . .
O6B C23B C24B 116(3) . .
O7B C23B C24B 111(3) . .

loop_
_geom_bond_atom_site_label_1
_geom_bond_atom_site_label_2
_geom_bond_distance
_geom_bond_site_symmetry_2
Co1 O1 2.071(2) .
Co1 O1 2.141(2) 2_655
Co1 O2 2.185(2) 2_655
Co1 O5 2.099(3) .
Co1 O6A 2.021(3) .
Co1 O6B 2.021(5) .
Co1 N1 2.128(3) .
Co2 O1 2.136(2) .
Co2 O2 2.116(2) 2_655
Co2 O2 2.051(2) .
Co2 N2 2.073(3) .
Co2 N3 2.127(3) .
Co2 N4 2.124(3) 2_655
O1 C6 1.398(4) .
O2 C17 1.386(4) .
O3 C6 1.398(4) .
O4 C17 1.417(4) .
O6A C23A 1.310(9) .
O6B C23B 1.17(3) .
O7A C23A 1.231(7) .
O7B C23B 1.230(8) .
O8A N5A 1.241(3) .
O8B N5B 1.248(3) .
O9A N5A 1.240(3) .
O9B N5B 1.242(3) .
O10A N5A 1.243(3) .
O10B N5B 1.248(3) .
N1 C1 1.339(5) .
N1 C5 1.347(5) .
N2 C7 1.344(5) .
N2 C11 1.347(5) .
N3 C12 1.352(5) .
N3 C16 1.342(5) .
N4 C18 1.341(5) .
N4 C22 1.346(5) .
C1 C2 1.380(6) .
C2 C3 1.376(7) .
C3 C4 1.386(6) .
C4 C5 1.378(5) .
C5 C6 1.547(5) .
C6 C7 1.542(5) .
C7 C8 1.381(5) .
C8 C9 1.383(6) .
C9 C10 1.382(7) .
C10 C11 1.378(6) .
C12 C13 1.387(6) .
C13 C14 1.361(8) .
C14 C15 1.376(8) .
C15 C16 1.393(5) .
C16 C17 1.525(5) .
C17 C18 1.537(5) .
C18 C19 1.385(5) .
C19 C20 1.378(7) .
C20 C21 1.363(7) .
C21 C22 1.390(6) .
C23A C24A 1.499(8) .
C23B C24B 1.499(9) .

loop_
_exptl_oxdiff_crystal_face_indexfrac_h
_exptl_oxdiff_crystal_face_indexfrac_k
_exptl_oxdiff_crystal_face_indexfrac_l
_exptl_oxdiff_crystal_face_x
_exptl_oxdiff_crystal_face_y
_exptl_oxdiff_crystal_face_z
12.0022 -1.9920 -10.9705 0.3449 -0.8253 -0.4047
-9.0271 5.0015 -1.0157 -0.3217 0.7271 -0.5567
-10.9962 0.9910 11.9714 -0.3097 0.7238 0.5557
6.0302 -5.0046 5.0074 0.2424 -0.5380 0.7758
-5.9679 -7.0040 -1.0288 -0.8635 -0.5133 0.2280
-3.9673 -5.0095 9.9799 -0.2740 -0.1122 0.9209
3.9673 5.0095 -9.9799 0.2740 0.1122 -0.9209
11.9964 -0.9909 -11.9687 0.3765 -0.7541 -0.5351
-3.0160 4.9957 10.0004 0.4111 0.8154 0.3390
-0.9636 -6.0082 7.9864 -0.1960 -0.3480 0.9025
2.0225 -5.9977 -8.0050 -0.4793 -0.8318 -0.1590
12.9838 2.0096 -9.9606 0.6892 -0.4479 -0.5548
2.9700 7.0016 4.0205 0.7540 0.6779 -0.0791
-12.9838 -2.0096 9.9606 -0.6892 0.4479 0.5548
